data_1554839
loop_
_publ_author_name
'Niu, Wenxue'
'Yeung, Ying-Yeung'

_publ_section_title
;
 Catalytic and highly enantioselective selenolactonization.
;
_journal_issue 7
_journal_name_full 'Organic letters'
_journal_page_first 1660
_journal_page_last 1663
_journal_paper_doi 10.1021/acs.orglett.5b00377
_journal_volume 17
_journal_year 2015
_chemical_absolute_configuration ad
_chemical_formula_sum 'C17 H16 O2 Se'
_chemical_formula_weight 331.26
_space_group_crystal_system monoclinic
_space_group_IT_number 4
_space_group_name_Hall 'P 2yb'
_space_group_name_H-M_alt 'P 1 21 1'
_atom_sites_solution_hydrogens geom
_audit_creation_method SHELXL-2014
_cell_angle_alpha 90
_cell_angle_beta 95.4710(17)
_cell_angle_gamma 90
_cell_formula_units_Z 2
_cell_length_a 6.9078(4)
_cell_length_b 10.3981(6)
_cell_length_c 10.0732(6)
_cell_measurement_reflns_used 9988
_cell_measurement_temperature 100(2)
_cell_measurement_theta_max 28.32
_cell_measurement_theta_min 2.82
_cell_volume 720.24(7)
_computing_cell_refinement 'Bruker SAINT'
_computing_data_collection 'Bruker APEX2'
_computing_data_reduction 'Bruker SAINT'
_computing_molecular_graphics 'Bruker SHELXTL'
_computing_publication_material 'Bruker SHELXTL'
_computing_structure_refinement 'SHELXL-2014 (Sheldrick, 2014)'
_computing_structure_solution 'SHELXS-97 (Sheldrick 2008)'
_diffrn_ambient_temperature 100(2)
_diffrn_measured_fraction_theta_full 1.000
_diffrn_measured_fraction_theta_max 1.000
_diffrn_measurement_device_type 'Bruker D8 Venture'
_diffrn_measurement_method '\f and \w scans'
_diffrn_radiation_type MoK\a
_diffrn_radiation_wavelength 0.71073
_diffrn_reflns_av_R_equivalents 0.0200
_diffrn_reflns_av_unetI/netI 0.0227
_diffrn_reflns_Laue_measured_fraction_full 1.000
_diffrn_reflns_Laue_measured_fraction_max 1.000
_diffrn_reflns_limit_h_max 9
_diffrn_reflns_limit_h_min -9
_diffrn_reflns_limit_k_max 13
_diffrn_reflns_limit_k_min -13
_diffrn_reflns_limit_l_max 13
_diffrn_reflns_limit_l_min -13
_diffrn_reflns_number 23787
_diffrn_reflns_point_group_measured_fraction_full 0.980
_diffrn_reflns_point_group_measured_fraction_max 0.982
_diffrn_reflns_theta_full 25.242
_diffrn_reflns_theta_max 28.274
_diffrn_reflns_theta_min 2.031
_diffrn_source 'Sealed Microfocusing Source'
_exptl_absorpt_coefficient_mu 2.605
_exptl_absorpt_correction_T_max 0.7457
_exptl_absorpt_correction_T_min 0.6118
_exptl_absorpt_correction_type multi-scan
_exptl_absorpt_process_details 'Sadabs, Sheldrick 2012)'
_exptl_crystal_colour Colourless
_exptl_crystal_density_diffrn 1.527
_exptl_crystal_density_meas ?
_exptl_crystal_density_method 'Not Measured'
_exptl_crystal_description Rectangular_block
_exptl_crystal_F_000 336
_exptl_crystal_size_max 0.270
_exptl_crystal_size_mid 0.240
_exptl_crystal_size_min 0.140
_refine_diff_density_max 0.264
_refine_diff_density_min -0.207
_refine_diff_density_rms 0.039
_refine_ls_abs_structure_details
; 
 Flack x determined using 1572 quotients [(I+)-(I-)]/[(I+)+(I-)] 
 (Parsons, Flack and Wagner, Acta Cryst. B69 (2013) 249-259). 
;
_refine_ls_abs_structure_Flack 0.016(2)
_refine_ls_extinction_method none
_refine_ls_goodness_of_fit_ref 1.070
_refine_ls_hydrogen_treatment constr
_refine_ls_matrix_type full
_refine_ls_number_parameters 181
_refine_ls_number_reflns 3510
_refine_ls_number_restraints 1
_refine_ls_restrained_S_all 1.070
_refine_ls_R_factor_all 0.0141
_refine_ls_R_factor_gt 0.0139
_refine_ls_shift/su_max 0.000
_refine_ls_shift/su_mean 0.000
_refine_ls_structure_factor_coef Fsqd
_refine_ls_weighting_details 'w=1/[\s^2^(Fo^2^)+(0.0166P)^2^+0.0713P] where P=(Fo^2^+2Fc^2^)/3'
_refine_ls_weighting_scheme calc
_refine_ls_wR_factor_gt 0.0372
_refine_ls_wR_factor_ref 0.0373
_reflns_Friedel_coverage 0.862
_reflns_Friedel_fraction_full 0.957
_reflns_Friedel_fraction_max 0.961
_reflns_number_gt 3459
_reflns_number_total 3510
_reflns_threshold_expression 'I > 2\s(I)'
_cod_data_source_file ol5b00377_si_001.cif
_cod_data_source_block E426
_cod_depositor_comments
;
The following automatic conversions were performed:

data item '_exptl_absorpt_correction_type' value 'Multi-scan' was
changed to 'multi-scan' in accordance with the
/home/saulius/struct/COD-crude-data/automatic-downloads/DataCite-retrospective/ACS/depositions/lib/dictionaries/cif_core.dic
dictionary named 'cif_core.dic' version 2.4.2 last updated on
2011-04-26.

data item '_exptl_crystal_density_meas' value 'Not Measured' was
changed to '?' -- the value is perceived as not measured.

Automatic conversion script
Id: cif_fix_values 6909 2019-04-08 15:41:33Z antanas 
;
_cod_original_sg_symbol_H-M 'P 21'
_cod_database_code 1554839
_shelx_space_group_comment
; 
The symmetry employed for this shelxl refinement is uniquely defined 
by the following loop, which should always be used as a source of 
symmetry information in preference to the above space-group names. 
They are only intended as comments. 
;
_shelx_estimated_absorpt_t_min 0.540
_shelx_estimated_absorpt_t_max 0.712
_shelxl_version_number 2014-3

loop_
_space_group_symop_operation_xyz
'x, y, z'
'-x, y+1/2, -z'

loop_
_atom_site_label
_atom_site_type_symbol
_atom_site_fract_x
_atom_site_fract_y
_atom_site_fract_z
_atom_site_U_iso_or_equiv
_atom_site_adp_type
_atom_site_occupancy
_atom_site_site_symmetry_order
_atom_site_calc_flag
_atom_site_refinement_flags_posn
_atom_site_refinement_flags_adp
Se1 Se 0.17903(2) 0.35085(3) 0.23392(2) 0.01871(5) Uani 1 1 d . .
O1 O 0.41746(13) 0.34862(17) 0.52116(10) 0.01607(19) Uani 1 1 d . .
O2 O 0.66635(18) 0.47584(14) 0.48587(14) 0.0230(3) Uani 1 1 d . .
C1 C 0.4955(3) 0.46538(17) 0.49853(17) 0.0170(3) Uani 1 1 d . .
C2 C 0.3432(2) 0.56868(17) 0.49455(19) 0.0193(3) Uani 1 1 d . .
H2A H 0.3254 0.6090 0.4052 0.023 Uiso 1 1 calc R U
H2B H 0.3803 0.6361 0.5616 0.023 Uiso 1 1 calc R U
C3 C 0.1572(2) 0.50074(16) 0.52643(18) 0.0162(3) Uani 1 1 d . .
H3A H 0.0489 0.5199 0.4577 0.019 Uiso 1 1 calc R U
H3B H 0.1194 0.5280 0.6145 0.019 Uiso 1 1 calc R U
C4 C 0.20798(18) 0.3553(2) 0.52700(13) 0.0136(2) Uani 1 1 d . .
C5 C 0.1602(2) 0.28661(15) 0.65324(16) 0.0137(3) Uani 1 1 d . .
C6 C -0.0287(2) 0.29462(18) 0.69151(17) 0.0175(3) Uani 1 1 d . .
H6 H -0.1244 0.3442 0.6404 0.021 Uiso 1 1 calc R U
C7 C -0.0760(2) 0.22948(19) 0.80499(18) 0.0206(3) Uani 1 1 d . .
H7 H -0.2045 0.2344 0.8307 0.025 Uiso 1 1 calc R U
C8 C 0.0628(3) 0.15761(18) 0.88054(18) 0.0215(4) Uani 1 1 d . .
H8 H 0.0296 0.1138 0.9580 0.026 Uiso 1 1 calc R U
C9 C 0.2501(3) 0.14982(18) 0.84285(18) 0.0204(4) Uani 1 1 d . .
H9 H 0.3459 0.1009 0.8947 0.024 Uiso 1 1 calc R U
C10 C 0.2979(2) 0.21367(17) 0.72897(18) 0.0171(3) Uani 1 1 d . .
H10 H 0.4262 0.2072 0.7029 0.021 Uiso 1 1 calc R U
C11 C 0.1113(2) 0.28328(17) 0.40595(17) 0.0168(3) Uani 1 1 d . .
H11A H -0.0316 0.2877 0.4079 0.020 Uiso 1 1 calc R U
H11B H 0.1496 0.1916 0.4129 0.020 Uiso 1 1 calc R U
C12 C 0.3701(2) 0.22536(18) 0.19691(16) 0.0181(3) Uani 1 1 d . .
C13 C 0.5531(3) 0.26678(19) 0.16719(19) 0.0225(4) Uani 1 1 d . .
H13 H 0.5851 0.3556 0.1717 0.027 Uiso 1 1 calc R U
C14 C 0.6891(3) 0.1773(2) 0.13077(19) 0.0270(4) Uani 1 1 d . .
H14 H 0.8132 0.2057 0.1095 0.032 Uiso 1 1 calc R U
C15 C 0.6449(3) 0.0483(2) 0.12543(19) 0.0265(4) Uani 1 1 d . .
H15 H 0.7381 -0.0120 0.1004 0.032 Uiso 1 1 calc R U
C16 C 0.4627(3) 0.00610(19) 0.15682(18) 0.0241(4) Uani 1 1 d . .
H16 H 0.4327 -0.0831 0.1546 0.029 Uiso 1 1 calc R U
C17 C 0.3256(3) 0.09461(18) 0.19128(18) 0.0198(3) Uani 1 1 d . .
H17 H 0.2010 0.0660 0.2111 0.024 Uiso 1 1 calc R U

loop_
_atom_site_aniso_label
_atom_site_aniso_U_11
_atom_site_aniso_U_22
_atom_site_aniso_U_33
_atom_site_aniso_U_23
_atom_site_aniso_U_13
_atom_site_aniso_U_12
Se1 0.02229(8) 0.01895(8) 0.01489(8) 0.00260(8) 0.00171(5) 0.00066(8)
O1 0.0116(4) 0.0158(5) 0.0212(5) 0.0028(7) 0.0032(3) 0.0002(7)
O2 0.0128(6) 0.0283(7) 0.0279(7) 0.0084(6) 0.0013(5) -0.0016(5)
C1 0.0159(7) 0.0186(8) 0.0157(7) 0.0037(6) -0.0021(6) -0.0024(6)
C2 0.0163(8) 0.0152(8) 0.0261(9) 0.0033(7) -0.0002(6) -0.0026(6)
C3 0.0135(7) 0.0134(7) 0.0214(8) 0.0006(6) 0.0008(6) 0.0009(6)
C4 0.0102(5) 0.0140(6) 0.0166(6) -0.0002(9) 0.0015(4) 0.0003(8)
C5 0.0150(7) 0.0123(7) 0.0138(7) -0.0019(6) 0.0011(6) -0.0016(6)
C6 0.0141(7) 0.0200(7) 0.0179(8) 0.0006(6) -0.0001(6) 0.0008(6)
C7 0.0158(7) 0.0276(9) 0.0186(8) -0.0002(7) 0.0035(6) -0.0017(7)
C8 0.0249(9) 0.0252(9) 0.0145(8) 0.0016(7) 0.0031(7) -0.0020(7)
C9 0.0240(9) 0.0214(9) 0.0154(8) 0.0027(7) 0.0003(7) 0.0052(7)
C10 0.0157(7) 0.0187(8) 0.0172(7) -0.0007(7) 0.0031(6) 0.0032(6)
C11 0.0172(8) 0.0170(8) 0.0164(8) -0.0003(6) 0.0031(6) -0.0035(6)
C12 0.0197(8) 0.0220(8) 0.0124(7) 0.0013(6) 0.0007(6) 0.0003(7)
C13 0.0228(8) 0.0256(9) 0.0192(8) 0.0002(7) 0.0027(7) -0.0064(7)
C14 0.0198(8) 0.0406(11) 0.0210(9) 0.0008(8) 0.0046(7) -0.0017(8)
C15 0.0265(10) 0.0347(11) 0.0183(9) 0.0006(8) 0.0023(7) 0.0093(8)
C16 0.0311(10) 0.0227(9) 0.0179(8) 0.0024(7) -0.0008(7) 0.0016(7)
C17 0.0214(8) 0.0223(9) 0.0151(8) 0.0032(6) -0.0003(6) -0.0027(7)

loop_
_atom_type_symbol
_atom_type_description
_atom_type_scat_dispersion_real
_atom_type_scat_dispersion_imag
_atom_type_scat_source
C C 0.0033 0.0016 'International Tables Vol C Tables 4.2.6.8 and 6.1.1.4'
H H 0.0000 0.0000 'International Tables Vol C Tables 4.2.6.8 and 6.1.1.4'
O O 0.0106 0.0060 'International Tables Vol C Tables 4.2.6.8 and 6.1.1.4'
Se Se -0.0929 2.2259 'International Tables Vol C Tables 4.2.6.8 and 6.1.1.4'

loop_
_geom_angle_atom_site_label_1
_geom_angle_atom_site_label_2
_geom_angle_atom_site_label_3
_geom_angle
C12 Se1 C11 98.87(7)
C1 O1 C4 112.12(17)
O2 C1 O1 120.52(16)
O2 C1 C2 128.61(16)
O1 C1 C2 110.86(14)
C1 C2 C3 105.36(14)
C1 C2 H2A 110.7
C3 C2 H2A 110.7
C1 C2 H2B 110.7
C3 C2 H2B 110.7
H2A C2 H2B 108.8
C2 C3 C4 104.89(13)
C2 C3 H3A 110.8
C4 C3 H3A 110.8
C2 C3 H3B 110.8
C4 C3 H3B 110.8
H3A C3 H3B 108.8
O1 C4 C5 107.88(13)
O1 C4 C11 107.73(13)
C5 C4 C11 108.86(16)
O1 C4 C3 105.77(17)
C5 C4 C3 113.17(14)
C11 C4 C3 113.13(14)
C10 C5 C6 119.36(15)
C10 C5 C4 121.61(14)
C6 C5 C4 119.00(14)
C7 C6 C5 119.66(16)
C7 C6 H6 120.2
C5 C6 H6 120.2
C8 C7 C6 120.60(16)
C8 C7 H7 119.7
C6 C7 H7 119.7
C7 C8 C9 119.78(17)
C7 C8 H8 120.1
C9 C8 H8 120.1
C8 C9 C10 119.96(17)
C8 C9 H9 120.0
C10 C9 H9 120.0
C5 C10 C9 120.64(16)
C5 C10 H10 119.7
C9 C10 H10 119.7
C4 C11 Se1 113.89(12)
C4 C11 H11A 108.8
Se1 C11 H11A 108.8
C4 C11 H11B 108.8
Se1 C11 H11B 108.8
H11A C11 H11B 107.7
C17 C12 C13 119.58(17)
C17 C12 Se1 121.20(13)
C13 C12 Se1 119.10(14)
C12 C13 C14 119.81(18)
C12 C13 H13 120.1
C14 C13 H13 120.1
C15 C14 C13 120.50(18)
C15 C14 H14 119.7
C13 C14 H14 119.7
C14 C15 C16 119.94(19)
C14 C15 H15 120.0
C16 C15 H15 120.0
C17 C16 C15 119.93(18)
C17 C16 H16 120.0
C15 C16 H16 120.0
C16 C17 C12 120.23(17)
C16 C17 H17 119.9
C12 C17 H17 119.9

loop_
_geom_bond_atom_site_label_1
_geom_bond_atom_site_label_2
_geom_bond_distance
Se1 C12 1.9180(18)
Se1 C11 1.9672(17)
O1 C1 1.356(2)
O1 C4 1.4555(15)
O2 C1 1.204(2)
C1 C2 1.501(2)
C2 C3 1.527(2)
C2 H2A 0.9900
C2 H2B 0.9900
C3 C4 1.552(3)
C3 H3A 0.9900
C3 H3B 0.9900
C4 C5 1.522(2)
C4 C11 1.529(2)
C5 C10 1.387(2)
C5 C6 1.398(2)
C6 C7 1.394(2)
C6 H6 0.9500
C7 C8 1.385(3)
C7 H7 0.9500
C8 C9 1.385(3)
C8 H8 0.9500
C9 C10 1.392(2)
C9 H9 0.9500
C10 H10 0.9500
C11 H11A 0.9900
C11 H11B 0.9900
C12 C17 1.394(3)
C12 C13 1.394(2)
C13 C14 1.396(3)
C13 H13 0.9500
C14 C15 1.375(3)
C14 H14 0.9500
C15 C16 1.397(3)
C15 H15 0.9500
C16 C17 1.388(3)
C16 H16 0.9500
C17 H17 0.9500

loop_
_geom_torsion_atom_site_label_1
_geom_torsion_atom_site_label_2
_geom_torsion_atom_site_label_3
_geom_torsion_atom_site_label_4
_geom_torsion
C4 O1 C1 O2 -177.20(15)
C4 O1 C1 C2 3.48(18)
O2 C1 C2 C3 -176.01(18)
O1 C1 C2 C3 3.24(19)
C1 C2 C3 C4 -8.03(18)
C1 O1 C4 C5 -129.96(16)
C1 O1 C4 C11 112.67(17)
C1 O1 C4 C3 -8.58(15)
C2 C3 C4 O1 9.99(16)
C2 C3 C4 C5 127.88(14)
C2 C3 C4 C11 -107.70(15)
O1 C4 C5 C10 -10.4(2)
C11 C4 C5 C10 106.27(17)
C3 C4 C5 C10 -127.03(16)
O1 C4 C5 C6 171.37(16)
C11 C4 C5 C6 -72.0(2)
C3 C4 C5 C6 54.72(19)
C10 C5 C6 C7 0.1(3)
C4 C5 C6 C7 178.35(17)
C5 C6 C7 C8 0.4(3)
C6 C7 C8 C9 -0.3(3)
C7 C8 C9 C10 -0.3(3)
C6 C5 C10 C9 -0.6(3)
C4 C5 C10 C9 -178.88(18)
C8 C9 C10 C5 0.8(3)
O1 C4 C11 Se1 -57.90(19)
C5 C4 C11 Se1 -174.63(11)
C3 C4 C11 Se1 58.64(15)
C17 C12 C13 C14 0.7(3)
Se1 C12 C13 C14 -175.47(14)
C12 C13 C14 C15 -0.7(3)
C13 C14 C15 C16 -0.1(3)
C14 C15 C16 C17 1.0(3)
C15 C16 C17 C12 -1.1(3)
C13 C12 C17 C16 0.3(3)
Se1 C12 C17 C16 176.30(13)
